data_2008642
loop_
_publ_author_name
'Bolte, Michael'
'Benecke, Bernd'
'Egert, Ernst'

_publ_section_title
;
 Bis-lactim ethers of cyclic dipeptides. 2. Benzyl-substituted
 compounds
;
_journal_issue 6
_journal_name_full 'Acta Crystallographica Section C'
_journal_page_first 968
_journal_page_last 973
_journal_paper_doi 10.1107/S010827019801645X
_journal_volume 55
_journal_year 1999
_chemical_formula_sum 'C24 H30 N2 O4'
_chemical_formula_weight 410.50
_chemical_name_systematic ?
_space_group_IT_number 19
_symmetry_cell_setting orthorhombic
_symmetry_space_group_name_Hall 'P 2ac 2ab'
_symmetry_space_group_name_H-M 'P 21 21 21'
_audit_creation_method SHELXL
_cell_angle_alpha 90.00
_cell_angle_beta 90.00
_cell_angle_gamma 90.00
_cell_formula_units_Z 4
_cell_length_a 6.8600(10)
_cell_length_b 16.4610(10)
_cell_length_c 20.386(2)
_cell_measurement_reflns_used 52
_cell_measurement_temperature 293
_cell_measurement_theta_max 15
_cell_measurement_theta_min 10
_cell_volume 2302.0(4)
_computing_cell_refinement D4
_computing_data_collection 'D4 (Clegg, 1981)'
_computing_data_reduction 'REDU4 (Stoe & Cie, 1988)'
_computing_molecular_graphics 'XP (Sheldrick, 1991)'
_computing_structure_refinement 'SHELXL97 (Sheldrick, 1997)'
_computing_structure_solution 'SHELXS86 (Sheldrick, 1985)'
_diffrn_ambient_temperature 293
_diffrn_measurement_device 'Stoe Siemens four-circle diffractometer'
_diffrn_measurement_method '\w-\q scans with learnt profile (Clegg, 1981)'
_diffrn_radiation_monochromator graphite
_diffrn_radiation_source 'fine-focus sealed tube'
_diffrn_radiation_type MoK\a
_diffrn_radiation_wavelength 0.71069
_diffrn_reflns_av_R_equivalents 0.0000
_diffrn_reflns_av_sigmaI/netI 0.0338
_diffrn_reflns_limit_h_max 8
_diffrn_reflns_limit_h_min 0
_diffrn_reflns_limit_k_max 19
_diffrn_reflns_limit_k_min 0
_diffrn_reflns_limit_l_max 24
_diffrn_reflns_limit_l_min 0
_diffrn_reflns_number 2335
_diffrn_reflns_theta_max 25.00
_diffrn_reflns_theta_min 3.58
_diffrn_standards_decay_% 2
_diffrn_standards_interval_time 120
_diffrn_standards_number 3
_exptl_absorpt_coefficient_mu 0.081
_exptl_absorpt_correction_type none
_exptl_crystal_colour colourless
_exptl_crystal_density_diffrn 1.184
_exptl_crystal_description block
_exptl_crystal_F_000 880
_exptl_crystal_size_max 0.6
_exptl_crystal_size_mid 0.5
_exptl_crystal_size_min 0.2
_refine_diff_density_max 0.125
_refine_diff_density_min -0.118
_refine_ls_extinction_coef 0.019(2)
_refine_ls_extinction_method 'SHELXL97 (Sheldrick, 1997)'
_refine_ls_goodness_of_fit_all 1.032
_refine_ls_goodness_of_fit_obs 1.112
_refine_ls_hydrogen_treatment constr
_refine_ls_matrix_type full
_refine_ls_number_parameters 272
_refine_ls_number_reflns 2335
_refine_ls_number_restraints 0
_refine_ls_restrained_S_all 1.032
_refine_ls_restrained_S_obs 1.112
_refine_ls_R_factor_all 0.0637
_refine_ls_R_factor_obs .0429
_refine_ls_shift/esd_max 0.000
_refine_ls_shift/esd_mean 0.000
_refine_ls_structure_factor_coef Fsqd
_refine_ls_weighting_details 'w = 1/[\s^2^(Fo^2^)+(0.0549P)^2^+0.1300P] where P=(Fo^2^+2Fc^2^)/3'
_refine_ls_weighting_scheme calc
_refine_ls_wR_factor_all 0.1078
_refine_ls_wR_factor_obs .0964
_reflns_number_observed 1689
_reflns_number_total 2335
_reflns_observed_criterion I>2\s(I)
_cod_data_source_file sk1255.cif
_cod_data_source_block V
_cod_depositor_comments
;
The following automatic conversions were performed:
'_symmetry_cell_setting' value 'Orthorhombic' changed to 'orthorhombic'
according to '/home/saulius/struct/CIF-dictionaries/cif_core.dic'
dictionary named 'cif_core.dic' version 2.4.1 from 2010-06-29.

Automatic conversion script
Id: cif_fix_enum 1527 2010-12-29 10:47:43Z saulius 

The following automatic conversions were performed:

'_refine_ls_weighting_scheme' value 'calc w =
1/[\s^2^(Fo^2^)+(0.0549P)^2^+0.1300P] where P=(Fo^2^+2Fc^2^)/3' was
changed to 'calc'. New tag '_refine_ls_weighting_details' was
created. The value of the new tag was set to 'w =
1/[\s^2^(Fo^2^)+(0.0549P)^2^+0.1300P] where P=(Fo^2^+2Fc^2^)/3'.

Automatic conversion script
Id: cif_fix_values 3143 2015-03-26 13:38:13Z robertas 
;
_cod_database_code 2008642
_cod_database_fobs_code 2008642

loop_
_symmetry_equiv_pos_as_xyz
'x, y, z'
'-x+1/2, -y, z+1/2'
'x+1/2, -y+1/2, -z'
'-x, y+1/2, -z+1/2'

loop_
_atom_site_aniso_label
_atom_site_aniso_U_11
_atom_site_aniso_U_22
_atom_site_aniso_U_33
_atom_site_aniso_U_12
_atom_site_aniso_U_13
_atom_site_aniso_U_23
N1 .0453(15) .0440(13) .0543(15) -.0036(13) -.0055(13) -.0039(12)
C2 .052(2) .0416(17) .0448(17) -.0031(15) -.0033(16) -.0028(14)
C3 .0450(17) .0521(18) .0498(17) .0077(15) -.0017(16) -.0066(15)
N4 .0455(15) .0478(14) .0530(15) -.0025(13) -.0017(13) -.0010(12)
C5 .0491(19) .0439(16) .0452(16) .0012(16) -.0038(15) -.0037(14)
C6 .0403(16) .0455(16) .0510(17) -.0009(15) -.0006(15) -.0090(14)
O21 .0604(15) .0482(12) .0693(14) .0017(11) -.0075(12) -.0122(11)
C22 .074(3) .0562(19) .088(3) -.010(2) -.014(2) -.0153(19)
C31 .060(2) .072(2) .065(2) -.003(2) .0081(19) -.0049(18)
O51 .0554(14) .0527(12) .0707(14) -.0009(12) -.0136(12) -.0182(11)
C52 .074(3) .070(2) .095(3) -.011(2) -.026(2) -.023(2)
C61 .052(2) .075(2) .0590(19) -.004(2) .0058(17) -.0125(17)
C1' .053(2) .0566(18) .0596(19) .0101(18) -.0029(18) -.0069(16)
C2' .061(2) .0391(15) .0604(19) .0033(17) -.0084(18) .0004(15)
C3' .076(3) .064(2) .063(2) -.012(2) -.010(2) -.0017(18)
C4' .116(4) .074(2) .052(2) -.012(3) -.009(2) -.0030(19)
C5' .105(3) .066(2) .067(2) -.003(3) .010(3) .009(2)
C6' .085(3) .069(2) .082(3) -.021(2) .004(2) .010(2)
C7' .081(3) .054(2) .067(2) -.010(2) -.004(2) -.0039(17)
C1" .0496(18) .0503(17) .0611(19) .0090(16) -.0092(18) -.0112(16)
C2" .054(2) .0385(15) .0561(18) .0057(16) -.0110(17) .0006(14)
C3" .058(2) .0456(16) .065(2) -.0022(17) -.0074(18) -.0005(16)
C4" .074(2) .0511(18) .0551(19) -.0054(19) -.007(2) -.0033(16)
C5" .083(3) .0495(18) .062(2) -.004(2) .008(2) .0052(17)
C6" .076(3) .055(2) .079(2) -.014(2) -.008(2) .0072(19)
C7" .070(2) .0541(19) .0558(19) -.0042(19) -.012(2) .0005(16)
O41" .102(2) .0838(17) .0604(14) -.0279(17) .0003(15) -.0191(13)
C42" .113(4) .115(4) .084(3) -.045(3) .004(3) -.041(3)
O51" .119(2) .0883(19) .0720(16) -.0414(19) .0233(17) -.0042(15)
C52" .182(7) .149(5) .098(3) -.095(5) .035(4) .000(3)

loop_
_atom_site_label
_atom_site_fract_x
_atom_site_fract_y
_atom_site_fract_z
_atom_site_U_iso_or_equiv
_atom_site_thermal_displace_type
_atom_site_calc_flag
_atom_site_refinement_flags
_atom_site_occupancy
_atom_site_disorder_group
_atom_site_type_symbol
N1 .4714(4) .23687(14) .25653(12) .0479(6) Uani d . 1 . N
C2 .3195(5) .27616(18) .26997(14) .0460(8) Uani d . 1 . C
C3 .1099(4) .25713(18) .25345(14) .0489(8) Uani d . 1 . C
N4 .0910(4) .18072(15) .21733(12) .0487(7) Uani d . 1 . N
C5 .2425(5) .14093(17) .20413(14) .0461(7) Uani d . 1 . C
C6 .4521(4) .16029(17) .22064(14) .0456(7) Uani d . 1 . C
O21 .3322(3) .34761(12) .30383(11) .0593(6) Uani d . 1 . O
C22 .5263(5) .3722(2) .32180(18) .0729(11) Uani d . 1 . C
H22A .5207 .4227 .3452 .109 Uiso calc R 1 . H
H22B .6036 .3788 .2829 .109 Uiso calc R 1 . H
H22C .5840 .3313 .3493 .109 Uiso calc R 1 . H
C31 -.0100(5) .2487(2) .31664(16) .0656(10) Uani d . 1 . C
H31A -.1429 .2366 .3057 .098 Uiso calc R 1 . H
H31B -.0047 .2987 .3408 .098 Uiso calc R 1 . H
H31C .0427 .2056 .3429 .098 Uiso calc R 1 . H
O51 .2318(3) .06919(13) .17089(10) .0596(6) Uani d . 1 . O
C52 .0421(6) .0421(2) .1522(2) .0799(12) Uani d . 1 . C
H52A .0527 -.0086 .1292 .120 Uiso calc R 1 . H
H52B -.0174 .0819 .1242 .120 Uiso calc R 1 . H
H52C -.0365 .0348 .1907 .120 Uiso calc R 1 . H
C61 .5715(5) .1682(2) .15777(15) .0621(9) Uani d . 1 . C
H61A .7045 .1803 .1687 .093 Uiso calc R 1 . H
H61B .5191 .2113 .1314 .093 Uiso calc R 1 . H
H61C .5659 .1181 .1338 .093 Uiso calc R 1 . H
C1' .0222(5) .32486(18) .21017(14) .0563(8) Uani d . 1 . C
H1'A -.1127 .3116 .2007 .068 Uiso calc R 1 . H
H1'B .0234 .3754 .2346 .068 Uiso calc R 1 . H
C2' .1289(5) .33714(18) .14654(15) .0535(8) Uani d . 1 . C
C3' .0765(6) .2947(2) .09091(16) .0675(10) Uani d . 1 . C
H3' -.0301 .2598 .0925 .081 Uiso calc R 1 . H
C4' .1789(7) .3027(2) .03280(18) .0808(13) Uani d . 1 . C
H4' .1413 .2733 -.0040 .097 Uiso calc R 1 . H
C5' .3364(7) .3544(2) .0296(2) .0796(12) Uani d . 1 . C
H5' .4060 .3598 -.0093 .095 Uiso calc R 1 . H
C6' .3896(6) .3974(2) .08362(19) .0787(11) Uani d . 1 . C
H6' .4951 .4328 .0816 .094 Uiso calc R 1 . H
C7' .2867(6) .38857(19) .14159(17) .0671(10) Uani d . 1 . C
H7' .3252 .4182 .1782 .081 Uiso calc R 1 . H
C1" .5380(5) .09279(18) .26493(14) .0537(8) Uani d . 1 . C
H1"A .5339 .0416 .2413 .064 Uiso calc R 1 . H
H1"B .6737 .1052 .2738 .064 Uiso calc R 1 . H
C2" .4321(5) .08287(17) .32924(14) .0494(8) Uani d . 1 . C
C3" .4976(5) .12355(18) .38547(15) .0561(8) Uani d . 1 . C
H3" .6088 .1557 .3829 .067 Uiso calc R 1 . H
C4" .4014(6) .11701(19) .44445(16) .0600(9) Uani d . 1 . C
C5" .2319(6) .0699(2) .44866(16) .0647(10) Uani d . 1 . C
C6" .1674(6) .0296(2) .39354(18) .0699(11) Uani d . 1 . C
H6" .0557 -.0023 .3958 .084 Uiso calc R 1 . H
C7" .2676(6) .03610(18) .33460(17) .0601(9) Uani d . 1 . C
H7" .2222 .0082 .2980 .072 Uiso calc R 1 . H
O41" .4593(5) .15310(16) .50179(11) .0821(8) Uani d . 1 . O
C42" .6271(8) .2045(3) .49839(19) .1037(17) Uani d . 1 . C
H42A .6538 .2265 .5410 .156 Uiso calc R 1 . H
H42B .6029 .2480 .4681 .156 Uiso calc R 1 . H
H42C .7372 .1734 .4837 .156 Uiso calc R 1 . H
O51" .1447(5) .06665(17) .50889(12) .0932(10) Uani d . 1 . O
C52" -.0118(9) .0090(3) .5158(2) .143(3) Uani d . 1 . C
H52D -.0626 .0115 .5596 .215 Uiso calc R 1 . H
H52E .0363 -.0447 .5072 .215 Uiso calc R 1 . H
H52F -.1135 .0218 .4851 .215 Uiso calc R 1 . H

loop_
_atom_type_symbol
_atom_type_description
_atom_type_scat_dispersion_real
_atom_type_scat_dispersion_imag
_atom_type_scat_source
C C 0.0033 0.0016 'International Tables Vol C Tables 4.2.6.8 and 6.1.1.4'
H H 0.0000 0.0000 'International Tables Vol C Tables 4.2.6.8 and 6.1.1.4'
N N 0.0061 0.0033 'International Tables Vol C Tables 4.2.6.8 and 6.1.1.4'
O O 0.0106 0.0060 'International Tables Vol C Tables 4.2.6.8 and 6.1.1.4'

loop_
_geom_angle_atom_site_label_1
_geom_angle_atom_site_label_2
_geom_angle_atom_site_label_3
_geom_angle
_geom_angle_publ_flag
C2 N1 C6 118.5(3) yes
N1 C2 O21 120.0(3) yes
N1 C2 C3 129.4(3) yes
O21 C2 C3 110.6(3) yes
N4 C3 C2 112.0(3) yes
N4 C3 C31 107.3(3) yes
C2 C3 C31 110.0(3) ?
N4 C3 C1' 107.4(2) yes
C2 C3 C1' 110.4(3) ?
C31 C3 C1' 109.6(2) ?
C5 N4 C3 118.8(2) yes
N4 C5 O51 120.9(3) yes
N4 C5 C6 129.0(3) yes
O51 C5 C6 110.2(3) yes
N1 C6 C5 112.3(2) yes
N1 C6 C61 107.3(2) yes
C5 C6 C61 110.0(2) ?
N1 C6 C1" 107.0(2) yes
C5 C6 C1" 109.9(2) ?
C61 C6 C1" 110.3(3) ?
C2 O21 C22 115.4(2) yes
C5 O51 C52 116.9(3) yes
C2' C1' C3 113.6(3) ?
C7' C2' C3' 117.1(3) ?
C7' C2' C1' 121.9(3) ?
C3' C2' C1' 120.9(3) ?
C2' C3' C4' 121.5(3) ?
C5' C4' C3' 119.9(4) ?
C6' C5' C4' 119.7(4) ?
C5' C6' C7' 120.0(4) ?
C2' C7' C6' 121.9(3) ?
C2" C1" C6 113.7(2) ?
C7" C2" C3" 117.9(3) ?
C7" C2" C1" 121.8(3) ?
C3" C2" C1" 120.3(3) ?
C4" C3" C2" 121.6(3) ?
O41" C4" C3" 124.9(3) yes
O41" C4" C5" 115.4(3) yes
C3" C4" C5" 119.7(3) ?
O51" C5" C6" 125.0(3) yes
O51" C5" C4" 116.1(3) yes
C6" C5" C4" 118.9(3) ?
C5" C6" C7" 120.6(3) ?
C2" C7" C6" 121.3(3) ?
C4" O41" C42" 116.6(3) ?
C5" O51" C52" 116.1(3) ?

loop_
_geom_bond_atom_site_label_1
_geom_bond_atom_site_label_2
_geom_bond_site_symmetry_2
_geom_bond_distance
_geom_bond_publ_flag
N1 C2 . 1.257(4) yes
N1 C6 . 1.463(4) yes
C2 O21 . 1.367(3) yes
C2 C3 . 1.509(4) ?
C3 N4 . 1.463(4) yes
C3 C31 . 1.535(4) ?
C3 C1' . 1.544(4) ?
N4 C5 . 1.258(4) yes
C5 O51 . 1.364(3) yes
C5 C6 . 1.511(4) ?
C6 C61 . 1.527(4) ?
C6 C1" . 1.548(4) ?
O21 C22 . 1.439(4) yes
O51 C52 . 1.427(4) yes
C1' C2' . 1.503(4) ?
C2' C7' . 1.378(5) ?
C2' C3' . 1.380(4) ?
C3' C4' . 1.383(5) ?
C4' C5' . 1.376(6) ?
C5' C6' . 1.359(5) ?
C6' C7' . 1.384(5) ?
C1" C2" . 1.508(4) ?
C2" C7" . 1.370(5) ?
C2" C3" . 1.402(4) ?
C3" C4" . 1.376(4) ?
C4" O41" . 1.370(4) yes
C4" C5" . 1.401(5) ?
C5" O51" . 1.367(4) yes
C5" C6" . 1.378(5) ?
C6" C7" . 1.389(5) ?
O41" C42" . 1.430(5) yes
O51" C52" . 1.440(5) yes

loop_
_geom_torsion_atom_site_label_1
_geom_torsion_atom_site_label_2
_geom_torsion_atom_site_label_3
_geom_torsion_atom_site_label_4
_geom_torsion
C6 N1 C2 O21 179.5(2)
C6 N1 C2 C3 -1.1(5)
N1 C2 C3 N4 0.8(4)
O21 C2 C3 N4 -179.8(2)
N1 C2 C3 C31 120.1(3)
O21 C2 C3 C31 -60.5(3)
N1 C2 C3 C1' -118.8(3)
O21 C2 C3 C1' 60.6(3)
C2 C3 N4 C5 -0.3(4)
C31 C3 N4 C5 -121.1(3)
C1' C3 N4 C5 121.1(3)
C3 N4 C5 O51 179.6(2)
C3 N4 C5 C6 0.2(4)
C2 N1 C6 C5 0.8(4)
C2 N1 C6 C61 121.8(3)
C2 N1 C6 C1" -119.9(3)
N4 C5 C6 N1 -0.4(4)
O51 C5 C6 N1 -179.9(2)
N4 C5 C6 C61 -119.8(3)
O51 C5 C6 C61 60.7(3)
N4 C5 C6 C1" 118.5(3)
O51 C5 C6 C1" -60.9(3)
N1 C2 O21 C22 -0.1(4)
C3 C2 O21 C22 -179.6(3)
N4 C5 O51 C52 -0.1(4)
C6 C5 O51 C52 179.5(3)
N4 C3 C1' C2' -63.2(3)
C2 C3 C1' C2' 59.3(3)
C31 C3 C1' C2' -179.4(3)
C3 C1' C2' C7' -87.6(3)
C3 C1' C2' C3' 90.0(4)
C7' C2' C3' C4' 0.6(5)
C1' C2' C3' C4' -177.1(3)
C2' C3' C4' C5' -0.3(6)
C3' C4' C5' C6' -0.3(6)
C4' C5' C6' C7' 0.6(6)
C3' C2' C7' C6' -0.3(5)
C1' C2' C7' C6' 177.4(3)
C5' C6' C7' C2' -0.4(6)
N1 C6 C1" C2" 61.7(3)
C5 C6 C1" C2" -60.5(3)
C61 C6 C1" C2" 178.1(3)
C6 C1" C2" C7" 84.4(3)
C6 C1" C2" C3" -93.9(3)
C7" C2" C3" C4" 0.2(4)
C1" C2" C3" C4" 178.6(3)
C2" C3" C4" O41" 178.2(3)
C2" C3" C4" C5" -1.1(5)
O41" C4" C5" O51" 0.8(4)
C3" C4" C5" O51" -179.8(3)
O41" C4" C5" C6" -178.1(3)
C3" C4" C5" C6" 1.3(5)
O51" C5" C6" C7" -179.3(3)
C4" C5" C6" C7" -0.6(5)
C3" C2" C7" C6" 0.6(5)
C1" C2" C7" C6" -177.8(3)
C5" C6" C7" C2" -0.4(5)
C3" C4" O41" C42" 3.3(5)
C5" C4" O41" C42" -177.4(3)
C6" C5" O51" C52" 7.7(6)
C4" C5" O51" C52" -171.1(4)

loop_
_cod_related_entry_id
_cod_related_entry_database
_cod_related_entry_code
1 ChemSpider 21182998
